data_4132615
loop_
_publ_author_name
'Wang, Ping'
'Liang, Guangchao'
'Reddy, M. Ramana'
'Long, Melissa'
'Driskill, Kandria'
'Lyons, Christian'
'Donnadieu, Bruno'
'Bollinger, John C.'
'Webster, Charles Edwin'
'Zhao, Xuan'

_publ_section_title
;
 Electronic and Steric Tuning of Catalytic H<sub>2</sub> Evolution by
 Cobalt Complexes with Pentadentate Polypyridyl-Amine Ligands.
;
_journal_issue 29
_journal_name_full 'Journal of the American Chemical Society'
_journal_page_first 9219
_journal_page_last 9229
_journal_paper_doi 10.1021/jacs.8b05108
_journal_volume 140
_journal_year 2018
_chemical_formula_moiety 'C27 H23 Cl Co N5, 2(F6 P)'
_chemical_formula_sum 'C27 H23 Cl Co F12 N5 P2'
_chemical_formula_weight 801.82
_space_group_crystal_system monoclinic
_space_group_IT_number 15
_space_group_name_Hall '-C 2yc'
_space_group_name_H-M_alt 'C 1 2/c 1'
_atom_sites_solution_hydrogens geom
_atom_sites_solution_primary dual
_audit_creation_date 2017-04-05
_audit_creation_method
;
Olex2 1.2
(compiled Mar 28 2017 19:34:44 for OlexSys, GUI svn.r5335)
;
_cell_angle_alpha 90
_cell_angle_beta 115.933(4)
_cell_angle_gamma 90
_cell_formula_units_Z 8
_cell_length_a 22.0129(15)
_cell_length_b 17.2789(12)
_cell_length_c 17.2384(11)
_cell_measurement_reflns_used 9993
_cell_measurement_temperature 100(2)
_cell_measurement_theta_max 68.43
_cell_measurement_theta_min 3.40
_cell_volume 5896.5(7)
_computing_cell_refinement 'SAINT v8.34A (Bruker, 2013)'
_computing_data_collection 'Apex2 (Bruker)'
_computing_data_reduction 'SAINT v8.34A (Bruker, 2013)'
_computing_structure_refinement 'ShelXL (Sheldrick, 2015)'
_computing_structure_solution 'ShelXT (Sheldrick, 2015)'
_diffrn_ambient_temperature 100.01
_diffrn_measured_fraction_theta_full 0.995
_diffrn_measured_fraction_theta_max 0.994
_diffrn_measurement_device_type 'Bruker APEX-II CCD'
_diffrn_measurement_method '\f and \w scans'
_diffrn_radiation_type CuK\a
_diffrn_radiation_wavelength 1.54178
_diffrn_reflns_av_R_equivalents 0.0605
_diffrn_reflns_av_unetI/netI 0.0488
_diffrn_reflns_Laue_measured_fraction_full 0.995
_diffrn_reflns_Laue_measured_fraction_max 0.994
_diffrn_reflns_limit_h_max 26
_diffrn_reflns_limit_h_min -26
_diffrn_reflns_limit_k_max 20
_diffrn_reflns_limit_k_min -15
_diffrn_reflns_limit_l_max 20
_diffrn_reflns_limit_l_min -20
_diffrn_reflns_number 24483
_diffrn_reflns_point_group_measured_fraction_full 0.995
_diffrn_reflns_point_group_measured_fraction_max 0.994
_diffrn_reflns_theta_full 67.679
_diffrn_reflns_theta_max 68.496
_diffrn_reflns_theta_min 3.395
_exptl_absorpt_coefficient_mu 7.419
_exptl_absorpt_correction_T_max 0.7531
_exptl_absorpt_correction_T_min 0.4788
_exptl_absorpt_correction_type multi-scan
_exptl_absorpt_process_details
;
SADABS-2014/5 (Bruker,2014) was used for absorption correction.
wR2(int) was 0.1222 before and 0.0692 after correction.
The Ratio of minimum to maximum transmission is 0.6358.
The \l/2 correction factor is 0.00150.
;
_exptl_crystal_colour orange
_exptl_crystal_density_diffrn 1.806
_exptl_crystal_description block
_exptl_crystal_F_000 3216
_exptl_crystal_size_max 0.30
_exptl_crystal_size_mid 0.25
_exptl_crystal_size_min 0.20
_refine_diff_density_max 1.043
_refine_diff_density_min -0.488
_refine_diff_density_rms 0.111
_refine_ls_extinction_method none
_refine_ls_goodness_of_fit_ref 1.133
_refine_ls_hydrogen_treatment constr
_refine_ls_matrix_type full
_refine_ls_number_parameters 434
_refine_ls_number_reflns 5392
_refine_ls_number_restraints 0
_refine_ls_restrained_S_all 1.133
_refine_ls_R_factor_all 0.0877
_refine_ls_R_factor_gt 0.0714
_refine_ls_shift/su_max 0.000
_refine_ls_shift/su_mean 0.000
_refine_ls_structure_factor_coef Fsqd
_refine_ls_weighting_details 'w=1/[\s^2^(Fo^2^)+(0.0414P)^2^+63.9046P] where P=(Fo^2^+2Fc^2^)/3'
_refine_ls_weighting_scheme calc
_refine_ls_wR_factor_gt 0.1480
_refine_ls_wR_factor_ref 0.1584
_reflns_number_gt 4399
_reflns_number_total 5392
_reflns_threshold_expression 'I > 2\s(I)'
_cod_data_source_file ja8b05108_si_003.cif
_cod_data_source_block sj17_003
_cod_database_code 4132615
_shelx_shelxl_version_number 2016/6
_shelx_estimated_absorpt_t_max 0.318
_shelx_estimated_absorpt_t_min 0.214
_olex2_refinement_description
;
1. Fixed Uiso
 At 1.2 times of:
  All C(H) groups, All C(H,H) groups
2.a Secondary CH2 refined with riding coordinates:
 C19(H19A,H19B), C21(H21A,H21B), C28(H28A,H28B)
2.b Aromatic/amide H refined with riding coordinates:
 C4(H4), C5(H5), C6(H6), C7(H7), C11(H11), C12(H12), C13(H13), C14(H14),
 C16(H16), C23(H23), C24(H24), C25(H25), C26(H26), C30(H30), C31(H31), C32(H32),
  C33(H33)
;
_olex2_submission_special_instructions 'No special instructions were received'

loop_
_space_group_symop_operation_xyz
'x, y, z'
'-x, y, -z+1/2'
'x+1/2, y+1/2, z'
'-x+1/2, y+1/2, -z+1/2'
'-x, -y, -z'
'x, -y, z-1/2'
'-x+1/2, -y+1/2, -z'
'x+1/2, -y+1/2, z-1/2'

loop_
_atom_site_label
_atom_site_type_symbol
_atom_site_fract_x
_atom_site_fract_y
_atom_site_fract_z
_atom_site_U_iso_or_equiv
_atom_site_adp_type
_atom_site_occupancy
_atom_site_site_symmetry_order
_atom_site_calc_flag
_atom_site_refinement_flags_posn
_atom_site_refinement_flags_adp
_atom_site_refinement_flags_occupancy
Co1 Co 0.21894(4) 0.60337(5) 0.62463(5) 0.0158(2) Uani 1 1 d . . .
Cl2 Cl 0.18509(6) 0.68119(7) 0.50937(8) 0.0252(3) Uani 1 1 d . . .
N3 N 0.31021(19) 0.6415(2) 0.6821(2) 0.0171(9) Uani 1 1 d . . .
C4 C 0.3347(3) 0.7030(3) 0.6579(3) 0.0238(11) Uani 1 1 d . . .
H4 H 0.307601 0.726867 0.604078 0.029 Uiso 1 1 calc R . .
C5 C 0.3975(3) 0.7329(3) 0.7081(3) 0.0249(11) Uani 1 1 d . . .
H5 H 0.413907 0.776361 0.689243 0.030 Uiso 1 1 calc R . .
C6 C 0.4363(3) 0.6985(3) 0.7864(4) 0.0285(12) Uani 1 1 d . . .
H6 H 0.479409 0.719211 0.822897 0.034 Uiso 1 1 calc R . .
C7 C 0.4127(3) 0.6340(3) 0.8120(3) 0.0267(12) Uani 1 1 d . . .
H7 H 0.439696 0.609606 0.865540 0.032 Uiso 1 1 calc R . .
C8 C 0.3494(2) 0.6052(3) 0.7589(3) 0.0188(10) Uani 1 1 d . . .
C9 C 0.3144(3) 0.5393(3) 0.7764(3) 0.0205(11) Uani 1 1 d . . .
C10 C 0.3394(2) 0.4816(3) 0.8423(3) 0.0185(10) Uani 1 1 d . . .
C11 C 0.4088(3) 0.4696(3) 0.8981(3) 0.0285(12) Uani 1 1 d . . .
H11 H 0.441703 0.503132 0.894598 0.034 Uiso 1 1 calc R . .
C12 C 0.4286(3) 0.4110(4) 0.9563(4) 0.0362(14) Uani 1 1 d . . .
H12 H 0.475389 0.402723 0.991445 0.043 Uiso 1 1 calc R . .
C13 C 0.3808(3) 0.3623(3) 0.9652(4) 0.0349(14) Uani 1 1 d . . .
H13 H 0.395393 0.323358 1.008429 0.042 Uiso 1 1 calc R . .
C14 C 0.3138(3) 0.3707(3) 0.9121(3) 0.0278(12) Uani 1 1 d . . .
H14 H 0.281927 0.337410 0.918343 0.033 Uiso 1 1 calc R . .
C15 C 0.2914(3) 0.4287(3) 0.8478(3) 0.0205(11) Uani 1 1 d . . .
C16 C 0.2233(3) 0.4317(3) 0.7861(3) 0.0211(11) Uani 1 1 d . . .
H16 H 0.191191 0.397113 0.789875 0.025 Uiso 1 1 calc R . .
C17 C 0.2039(2) 0.4845(3) 0.7208(3) 0.0191(10) Uani 1 1 d . . .
N18 N 0.24909(19) 0.5367(2) 0.7189(2) 0.0167(8) Uani 1 1 d . . .
C19 C 0.1348(3) 0.4914(3) 0.6484(3) 0.0243(11) Uani 1 1 d . . .
H19A H 0.102365 0.504304 0.671962 0.029 Uiso 1 1 calc R . .
H19B H 0.121395 0.440984 0.618425 0.029 Uiso 1 1 calc R . .
N20 N 0.1313(2) 0.5531(2) 0.5839(2) 0.0196(9) Uani 1 1 d . . .
C21 C 0.1171(3) 0.5190(3) 0.4976(3) 0.0226(11) Uani 1 1 d . . .
H21A H 0.083751 0.476530 0.483682 0.027 Uiso 1 1 calc R . .
H21B H 0.098152 0.559025 0.452198 0.027 Uiso 1 1 calc R . .
C22 C 0.1817(3) 0.4885(3) 0.5009(3) 0.0225(11) Uani 1 1 d . . .
C23 C 0.1858(3) 0.4301(3) 0.4491(4) 0.0295(13) Uani 1 1 d . . .
H23 H 0.145856 0.406313 0.407685 0.035 Uiso 1 1 calc R . .
C24 C 0.2483(3) 0.4064(3) 0.4578(4) 0.0321(13) Uani 1 1 d . . .
H24 H 0.251911 0.366109 0.422478 0.039 Uiso 1 1 calc R . .
C25 C 0.3058(3) 0.4420(3) 0.5185(3) 0.0271(12) Uani 1 1 d . . .
H25 H 0.349339 0.425607 0.526478 0.033 Uiso 1 1 calc R . .
C26 C 0.2990(3) 0.5013(3) 0.5671(3) 0.0223(11) Uani 1 1 d . . .
H26 H 0.338332 0.526892 0.607464 0.027 Uiso 1 1 calc R . .
N27 N 0.2379(2) 0.5243(2) 0.5592(3) 0.0188(9) Uani 1 1 d . . .
C28 C 0.0813(2) 0.6146(3) 0.5768(3) 0.0218(11) Uani 1 1 d . . .
H28A H 0.040860 0.591021 0.578470 0.026 Uiso 1 1 calc R . .
H28B H 0.066838 0.642846 0.521611 0.026 Uiso 1 1 calc R . .
C29 C 0.1148(3) 0.6694(3) 0.6516(3) 0.0228(11) Uani 1 1 d . . .
C30 C 0.0798(3) 0.7134(4) 0.6855(4) 0.0309(13) Uani 1 1 d . . .
H30 H 0.032012 0.709561 0.662872 0.037 Uiso 1 1 calc R . .
C31 C 0.1153(3) 0.7631(4) 0.7527(4) 0.0352(14) Uani 1 1 d . . .
H31 H 0.092661 0.793494 0.777818 0.042 Uiso 1 1 calc R . .
C32 C 0.1843(3) 0.7678(3) 0.7828(3) 0.0284(12) Uani 1 1 d . . .
H32 H 0.209547 0.802481 0.828267 0.034 Uiso 1 1 calc R . .
C33 C 0.2166(3) 0.7227(3) 0.7474(3) 0.0210(11) Uani 1 1 d . . .
H33 H 0.264362 0.725875 0.769684 0.025 Uiso 1 1 calc R . .
N34 N 0.1826(2) 0.6738(2) 0.6817(2) 0.0186(9) Uani 1 1 d . . .
P35 P 0.39360(7) 0.76347(9) 0.97243(10) 0.0307(3) Uani 1 1 d . . .
F36 F 0.3639(2) 0.6811(2) 0.9321(2) 0.0465(9) Uani 1 1 d . . .
F37 F 0.42371(18) 0.8463(2) 1.0111(3) 0.0505(10) Uani 1 1 d . . .
F40 F 0.4162(2) 0.7319(3) 1.0661(3) 0.0666(13) Uani 1 1 d . . .
F41 F 0.3223(2) 0.7867(3) 0.9663(3) 0.0721(14) Uani 1 1 d . . .
F38 F 0.3704(2) 0.7964(2) 0.8768(3) 0.0547(11) Uani 1 1 d . . .
F39 F 0.46518(17) 0.7410(2) 0.9759(2) 0.0438(9) Uani 1 1 d . . .
P42 P 0.000000 0.54591(12) 0.250000 0.0227(4) Uani 1 2 d S T P
F43 F 0.00082(16) 0.48060(19) 0.31614(19) 0.0321(7) Uani 1 1 d . . .
F44 F 0.08103(15) 0.5460(2) 0.29437(19) 0.0345(8) Uani 1 1 d . . .
F45 F 0.00064(17) 0.6113(2) 0.3162(2) 0.0389(8) Uani 1 1 d . . .
P46 P 0.500000 0.54116(13) 1.250000 0.0306(5) Uani 1 2 d S T P
F47 F 0.42339(16) 0.5412(2) 1.2375(2) 0.0387(8) Uani 1 1 d . . .
F48 F 0.48031(19) 0.4760(3) 1.1776(3) 0.0606(12) Uani 1 1 d . . .
F49 F 0.48141(19) 0.6058(3) 1.1784(3) 0.0641(13) Uani 1 1 d . . .

loop_
_atom_site_aniso_label
_atom_site_aniso_U_11
_atom_site_aniso_U_22
_atom_site_aniso_U_33
_atom_site_aniso_U_23
_atom_site_aniso_U_13
_atom_site_aniso_U_12
Co1 0.0130(4) 0.0184(4) 0.0164(4) 0.0014(3) 0.0069(3) 0.0006(3)
Cl2 0.0248(6) 0.0271(7) 0.0229(6) 0.0042(5) 0.0097(5) 0.0002(5)
N3 0.013(2) 0.019(2) 0.020(2) -0.0006(17) 0.0074(16) -0.0002(16)
C4 0.024(3) 0.021(3) 0.029(3) 0.002(2) 0.014(2) -0.001(2)
C5 0.022(3) 0.023(3) 0.034(3) 0.002(2) 0.017(2) -0.003(2)
C6 0.021(3) 0.030(3) 0.034(3) -0.002(2) 0.011(2) -0.005(2)
C7 0.024(3) 0.028(3) 0.024(3) 0.002(2) 0.007(2) 0.002(2)
C8 0.014(2) 0.022(3) 0.020(2) -0.003(2) 0.0063(19) 0.001(2)
C9 0.023(3) 0.023(3) 0.016(2) -0.004(2) 0.009(2) 0.001(2)
C10 0.017(2) 0.020(3) 0.018(2) -0.001(2) 0.0074(19) 0.000(2)
C11 0.025(3) 0.027(3) 0.026(3) 0.003(2) 0.004(2) -0.002(2)
C12 0.029(3) 0.037(3) 0.030(3) 0.009(3) 0.000(2) 0.002(3)
C13 0.039(3) 0.028(3) 0.029(3) 0.013(3) 0.007(3) 0.001(3)
C14 0.038(3) 0.020(3) 0.027(3) 0.002(2) 0.016(2) -0.002(2)
C15 0.026(3) 0.018(3) 0.020(2) -0.001(2) 0.013(2) 0.000(2)
C16 0.021(3) 0.023(3) 0.024(3) 0.000(2) 0.015(2) -0.001(2)
C17 0.021(3) 0.020(3) 0.021(2) 0.000(2) 0.013(2) 0.000(2)
N18 0.017(2) 0.020(2) 0.0154(19) -0.0014(16) 0.0086(16) 0.0011(17)
C19 0.023(3) 0.027(3) 0.025(3) 0.004(2) 0.013(2) -0.002(2)
N20 0.015(2) 0.023(2) 0.018(2) 0.0014(17) 0.0051(16) 0.0037(17)
C21 0.019(3) 0.029(3) 0.019(2) -0.003(2) 0.007(2) 0.000(2)
C22 0.021(3) 0.028(3) 0.019(2) -0.002(2) 0.010(2) -0.004(2)
C23 0.029(3) 0.033(3) 0.029(3) -0.007(2) 0.015(2) -0.006(2)
C24 0.046(4) 0.027(3) 0.030(3) -0.006(2) 0.023(3) 0.002(3)
C25 0.029(3) 0.026(3) 0.033(3) 0.000(2) 0.020(2) 0.006(2)
C26 0.022(3) 0.027(3) 0.023(3) 0.004(2) 0.015(2) 0.003(2)
N27 0.021(2) 0.020(2) 0.019(2) 0.0010(17) 0.0123(17) 0.0011(17)
C28 0.009(2) 0.029(3) 0.027(3) 0.001(2) 0.008(2) 0.003(2)
C29 0.019(3) 0.027(3) 0.020(2) 0.004(2) 0.007(2) 0.004(2)
C30 0.017(3) 0.044(4) 0.032(3) -0.003(3) 0.012(2) 0.007(2)
C31 0.037(3) 0.039(3) 0.035(3) -0.002(3) 0.020(3) 0.015(3)
C32 0.030(3) 0.030(3) 0.026(3) -0.003(2) 0.013(2) 0.005(2)
C33 0.019(3) 0.021(3) 0.022(2) 0.002(2) 0.008(2) 0.001(2)
N34 0.016(2) 0.023(2) 0.0169(19) 0.0053(17) 0.0072(16) 0.0045(17)
P35 0.0270(8) 0.0296(8) 0.0350(8) -0.0026(6) 0.0131(6) -0.0032(6)
F36 0.059(2) 0.040(2) 0.053(2) -0.0100(18) 0.036(2) -0.0192(18)
F37 0.035(2) 0.037(2) 0.073(3) -0.0192(19) 0.0161(19) -0.0069(16)
F40 0.087(3) 0.072(3) 0.041(2) -0.003(2) 0.029(2) -0.025(3)
F41 0.037(2) 0.086(3) 0.095(3) -0.050(3) 0.030(2) -0.015(2)
F38 0.053(2) 0.041(2) 0.053(2) 0.0114(18) 0.0078(19) -0.0032(18)
F39 0.0344(19) 0.045(2) 0.048(2) -0.0065(17) 0.0151(17) 0.0045(16)
P42 0.0156(9) 0.0348(11) 0.0198(9) 0.000 0.0096(7) 0.000
F43 0.0282(17) 0.043(2) 0.0267(16) 0.0070(14) 0.0131(13) -0.0004(14)
F44 0.0168(16) 0.059(2) 0.0267(16) -0.0034(15) 0.0090(13) -0.0051(15)
F45 0.039(2) 0.044(2) 0.0313(17) -0.0067(15) 0.0128(15) 0.0071(16)
P46 0.0228(10) 0.0319(11) 0.0364(11) 0.000 0.0123(9) 0.000
F47 0.0253(18) 0.046(2) 0.0439(19) -0.0011(16) 0.0145(15) -0.0044(15)
F48 0.037(2) 0.074(3) 0.071(3) -0.035(2) 0.024(2) -0.006(2)
F49 0.031(2) 0.078(3) 0.084(3) 0.041(3) 0.026(2) 0.013(2)

loop_
_atom_type_symbol
_atom_type_description
_atom_type_scat_dispersion_real
_atom_type_scat_dispersion_imag
_atom_type_scat_source
C C 0.0181 0.0091 'International Tables Vol C Tables 4.2.6.8 and 6.1.1.4'
H H 0.0000 0.0000 'International Tables Vol C Tables 4.2.6.8 and 6.1.1.4'
N N 0.0311 0.0180 'International Tables Vol C Tables 4.2.6.8 and 6.1.1.4'
F F 0.0727 0.0534 'International Tables Vol C Tables 4.2.6.8 and 6.1.1.4'
P P 0.2955 0.4335 'International Tables Vol C Tables 4.2.6.8 and 6.1.1.4'
Cl Cl 0.3639 0.7018 'International Tables Vol C Tables 4.2.6.8 and 6.1.1.4'
Co Co -2.3653 3.6143 'International Tables Vol C Tables 4.2.6.8 and 6.1.1.4'

loop_
_geom_angle_atom_site_label_1
_geom_angle_atom_site_label_2
_geom_angle_atom_site_label_3
_geom_angle
_geom_angle_site_symmetry_1
_geom_angle_site_symmetry_3
N3 Co1 Cl2 96.78(13) . .
N3 Co1 N20 170.06(17) . .
N3 Co1 N27 95.70(17) . .
N3 Co1 N34 95.35(17) . .
N18 Co1 Cl2 177.86(13) . .
N18 Co1 N3 82.52(17) . .
N18 Co1 N20 87.55(17) . .
N18 Co1 N27 89.25(17) . .
N18 Co1 N34 90.82(17) . .
N20 Co1 Cl2 93.16(12) . .
N27 Co1 Cl2 88.81(13) . .
N27 Co1 N20 84.64(17) . .
N27 Co1 N34 168.86(18) . .
N34 Co1 Cl2 91.26(12) . .
N34 Co1 N20 84.24(17) . .
C4 N3 Co1 125.7(3) . .
C4 N3 C8 119.6(4) . .
C8 N3 Co1 114.3(3) . .
N3 C4 H4 118.8 . .
N3 C4 C5 122.3(5) . .
C5 C4 H4 118.8 . .
C4 C5 H5 120.7 . .
C4 C5 C6 118.5(5) . .
C6 C5 H5 120.7 . .
C5 C6 H6 119.9 . .
C5 C6 C7 120.2(5) . .
C7 C6 H6 119.9 . .
C6 C7 H7 120.3 . .
C6 C7 C8 119.3(5) . .
C8 C7 H7 120.3 . .
N3 C8 C7 119.9(5) . .
N3 C8 C9 112.7(4) . .
C7 C8 C9 127.3(5) . .
C10 C9 C8 130.3(4) . .
N18 C9 C8 111.1(4) . .
N18 C9 C10 118.5(5) . .
C9 C10 C15 117.4(4) . .
C11 C10 C9 124.4(5) . .
C11 C10 C15 118.0(5) . .
C10 C11 H11 119.6 . .
C12 C11 C10 120.8(5) . .
C12 C11 H11 119.6 . .
C11 C12 H12 119.6 . .
C11 C12 C13 120.9(5) . .
C13 C12 H12 119.6 . .
C12 C13 H13 119.9 . .
C14 C13 C12 120.3(5) . .
C14 C13 H13 119.9 . .
C13 C14 H14 119.7 . .
C13 C14 C15 120.5(5) . .
C15 C14 H14 119.7 . .
C14 C15 C10 119.3(5) . .
C16 C15 C10 119.9(4) . .
C16 C15 C14 120.7(5) . .
C15 C16 H16 120.2 . .
C17 C16 C15 119.6(5) . .
C17 C16 H16 120.2 . .
C16 C17 C19 125.5(5) . .
N18 C17 C16 119.8(5) . .
N18 C17 C19 114.7(4) . .
C9 N18 Co1 118.7(3) . .
C9 N18 C17 124.5(4) . .
C17 N18 Co1 116.6(3) . .
C17 C19 H19A 109.2 . .
C17 C19 H19B 109.2 . .
C17 C19 N20 112.1(4) . .
H19A C19 H19B 107.9 . .
N20 C19 H19A 109.2 . .
N20 C19 H19B 109.2 . .
C19 N20 Co1 108.9(3) . .
C21 N20 Co1 106.1(3) . .
C21 N20 C19 111.9(4) . .
C28 N20 Co1 106.9(3) . .
C28 N20 C19 111.0(4) . .
C28 N20 C21 111.8(4) . .
N20 C21 H21A 110.0 . .
N20 C21 H21B 110.0 . .
H21A C21 H21B 108.4 . .
C22 C21 N20 108.6(4) . .
C22 C21 H21A 110.0 . .
C22 C21 H21B 110.0 . .
C23 C22 C21 124.4(5) . .
N27 C22 C21 114.4(4) . .
N27 C22 C23 121.2(5) . .
C22 C23 H23 120.2 . .
C22 C23 C24 119.5(5) . .
C24 C23 H23 120.2 . .
C23 C24 H24 120.4 . .
C23 C24 C25 119.2(5) . .
C25 C24 H24 120.4 . .
C24 C25 H25 120.5 . .
C26 C25 C24 119.1(5) . .
C26 C25 H25 120.5 . .
C25 C26 H26 119.1 . .
N27 C26 C25 121.9(5) . .
N27 C26 H26 119.1 . .
C22 N27 Co1 113.3(3) . .
C26 N27 Co1 127.6(4) . .
C26 N27 C22 119.1(4) . .
N20 C28 H28A 110.1 . .
N20 C28 H28B 110.1 . .
N20 C28 C29 108.0(4) . .
H28A C28 H28B 108.4 . .
C29 C28 H28A 110.1 . .
C29 C28 H28B 110.1 . .
C30 C29 C28 123.6(5) . .
N34 C29 C28 114.1(4) . .
N34 C29 C30 122.3(5) . .
C29 C30 H30 120.6 . .
C31 C30 C29 118.8(5) . .
C31 C30 H30 120.6 . .
C30 C31 H31 120.6 . .
C32 C31 C30 118.8(5) . .
C32 C31 H31 120.6 . .
C31 C32 H32 119.9 . .
C33 C32 C31 120.2(5) . .
C33 C32 H32 119.9 . .
C32 C33 H33 119.1 . .
N34 C33 C32 121.8(5) . .
N34 C33 H33 119.1 . .
C29 N34 Co1 113.6(3) . .
C33 N34 Co1 128.1(3) . .
C33 N34 C29 118.2(4) . .
F36 P35 F37 178.8(2) . .
F36 P35 F38 89.0(2) . .
F36 P35 F39 90.5(2) . .
F37 P35 F38 89.9(2) . .
F37 P35 F39 88.8(2) . .
F40 P35 F36 91.4(2) . .
F40 P35 F37 89.7(2) . .
F40 P35 F41 90.9(3) . .
F40 P35 F38 179.6(3) . .
F40 P35 F39 90.7(2) . .
F41 P35 F36 89.5(2) . .
F41 P35 F37 91.1(2) . .
F41 P35 F38 88.9(3) . .
F41 P35 F39 178.3(3) . .
F39 P35 F38 89.5(2) . .
F43 P42 F43 90.2(3) 2 .
F43 P42 F44 89.85(17) . .
F43 P42 F44 90.24(17) . 2
F43 P42 F44 90.24(17) 2 .
F43 P42 F44 89.84(17) 2 2
F43 P42 F45 179.86(19) 2 .
F43 P42 F45 89.78(17) 2 2
F43 P42 F45 89.78(17) . .
F43 P42 F45 179.86(19) . 2
F44 P42 F44 179.9(3) . 2
F45 P42 F44 90.02(18) 2 .
F45 P42 F44 89.89(18) . .
F45 P42 F44 90.02(18) . 2
F45 P42 F44 89.89(18) 2 2
F45 P42 F45 90.3(3) . 2
F47 P46 F47 179.9(3) 2_657 .
F48 P46 F47 90.9(2) . 2_657
F48 P46 F47 89.17(19) . .
F48 P46 F47 89.17(19) 2_657 2_657
F48 P46 F47 90.9(2) 2_657 .
F48 P46 F48 90.1(4) 2_657 .
F49 P46 F47 90.13(19) 2_657 .
F49 P46 F47 90.13(19) . 2_657
F49 P46 F47 89.83(19) . .
F49 P46 F47 89.83(19) 2_657 2_657
F49 P46 F48 179.3(2) 2_657 .
F49 P46 F48 89.9(3) 2_657 2_657
F49 P46 F48 89.9(3) . .
F49 P46 F48 179.3(2) . 2_657
F49 P46 F49 90.0(4) 2_657 .

loop_
_geom_bond_atom_site_label_1
_geom_bond_atom_site_label_2
_geom_bond_distance
_geom_bond_site_symmetry_2
Co1 Cl2 2.2396(14) .
Co1 N3 1.927(4) .
Co1 N18 1.862(4) .
Co1 N20 1.945(4) .
Co1 N27 1.929(4) .
Co1 N34 1.944(4) .
N3 C4 1.338(6) .
N3 C8 1.376(6) .
C4 H4 0.9500 .
C4 C5 1.371(7) .
C5 H5 0.9500 .
C5 C6 1.377(8) .
C6 H6 0.9500 .
C6 C7 1.382(8) .
C7 H7 0.9500 .
C7 C8 1.383(7) .
C8 C9 1.477(7) .
C9 C10 1.429(7) .
C9 N18 1.344(6) .
C10 C11 1.420(7) .
C10 C15 1.431(7) .
C11 H11 0.9500 .
C11 C12 1.356(8) .
C12 H12 0.9500 .
C12 C13 1.407(9) .
C13 H13 0.9500 .
C13 C14 1.362(8) .
C14 H14 0.9500 .
C14 C15 1.413(7) .
C15 C16 1.408(7) .
C16 H16 0.9500 .
C16 C17 1.364(7) .
C17 N18 1.353(6) .
C17 C19 1.492(7) .
C19 H19A 0.9900 .
C19 H19B 0.9900 .
C19 N20 1.517(6) .
N20 C21 1.501(6) .
N20 C28 1.497(6) .
C21 H21A 0.9900 .
C21 H21B 0.9900 .
C21 C22 1.493(7) .
C22 C23 1.376(8) .
C22 N27 1.355(6) .
C23 H23 0.9500 .
C23 C24 1.381(8) .
C24 H24 0.9500 .
C24 C25 1.384(8) .
C25 H25 0.9500 .
C25 C26 1.373(7) .
C26 H26 0.9500 .
C26 N27 1.351(6) .
C28 H28A 0.9900 .
C28 H28B 0.9900 .
C28 C29 1.507(7) .
C29 C30 1.381(7) .
C29 N34 1.351(6) .
C30 H30 0.9500 .
C30 C31 1.377(8) .
C31 H31 0.9500 .
C31 C32 1.376(8) .
C32 H32 0.9500 .
C32 C33 1.365(7) .
C33 H33 0.9500 .
C33 N34 1.347(6) .
P35 F36 1.594(4) .
P35 F37 1.595(4) .
P35 F40 1.566(4) .
P35 F41 1.578(4) .
P35 F38 1.602(4) .
P35 F39 1.598(4) .
P42 F43 1.599(3) 2
P42 F43 1.599(3) .
P42 F44 1.604(3) 2
P42 F44 1.604(3) .
P42 F45 1.602(4) 2
P42 F45 1.602(4) .
P46 F47 1.604(3) 2_657
P46 F47 1.604(3) .
P46 F48 1.594(4) 2_657
P46 F48 1.594(4) .
P46 F49 1.579(4) .
P46 F49 1.579(4) 2_657

loop_
_geom_torsion_atom_site_label_1
_geom_torsion_atom_site_label_2
_geom_torsion_atom_site_label_3
_geom_torsion_atom_site_label_4
_geom_torsion
Co1 N3 C4 C5 171.2(4)
Co1 N3 C8 C7 -171.2(4)
Co1 N3 C8 C9 5.5(5)
Co1 N20 C21 C22 37.6(5)
Co1 N20 C28 C29 -38.1(4)
N3 Co1 N18 C9 -4.1(4)
N3 Co1 N18 C17 -179.3(4)
N3 C4 C5 C6 -0.6(8)
N3 C8 C9 C10 171.4(5)
N3 C8 C9 N18 -8.4(6)
C4 N3 C8 C7 2.3(7)
C4 N3 C8 C9 179.0(4)
C4 C5 C6 C7 1.9(8)
C5 C6 C7 C8 -1.1(8)
C6 C7 C8 N3 -1.0(8)
C6 C7 C8 C9 -177.2(5)
C7 C8 C9 C10 -12.2(9)
C7 C8 C9 N18 168.0(5)
C8 N3 C4 C5 -1.6(8)
C8 C9 C10 C11 -10.6(8)
C8 C9 C10 C15 174.2(5)
C8 C9 N18 Co1 7.9(5)
C8 C9 N18 C17 -177.3(4)
C9 C10 C11 C12 -176.8(5)
C9 C10 C15 C14 -179.9(5)
C9 C10 C15 C16 4.3(7)
C10 C9 N18 Co1 -171.9(3)
C10 C9 N18 C17 2.8(7)
C10 C11 C12 C13 -2.5(9)
C10 C15 C16 C17 0.7(7)
C11 C10 C15 C14 4.6(7)
C11 C10 C15 C16 -171.2(5)
C11 C12 C13 C14 3.5(10)
C12 C13 C14 C15 -0.4(9)
C13 C14 C15 C10 -3.7(8)
C13 C14 C15 C16 172.2(5)
C14 C15 C16 C17 -175.1(5)
C15 C10 C11 C12 -1.6(8)
C15 C16 C17 N18 -4.1(7)
C15 C16 C17 C19 176.4(5)
C16 C17 N18 Co1 177.2(4)
C16 C17 N18 C9 2.4(7)
C16 C17 C19 N20 -176.6(5)
C17 C19 N20 Co1 -2.7(5)
C17 C19 N20 C21 114.2(5)
C17 C19 N20 C28 -120.2(4)
N18 C9 C10 C11 169.2(5)
N18 C9 C10 C15 -5.9(7)
N18 C17 C19 N20 3.9(6)
C19 C17 N18 Co1 -3.2(5)
C19 C17 N18 C9 -178.0(4)
C19 N20 C21 C22 -81.1(5)
C19 N20 C28 C29 80.6(5)
N20 Co1 N18 C9 176.4(4)
N20 Co1 N18 C17 1.2(4)
N20 C21 C22 C23 154.7(5)
N20 C21 C22 N27 -26.5(6)
N20 C28 C29 C30 -154.0(5)
N20 C28 C29 N34 27.8(6)
C21 N20 C28 C29 -153.8(4)
C21 C22 C23 C24 -179.9(5)
C21 C22 N27 Co1 1.7(5)
C21 C22 N27 C26 -179.8(4)
C22 C23 C24 C25 0.0(8)
C23 C22 N27 Co1 -179.4(4)
C23 C22 N27 C26 -0.9(7)
C23 C24 C25 C26 -1.6(8)
C24 C25 C26 N27 2.1(8)
C25 C26 N27 Co1 177.5(4)
C25 C26 N27 C22 -0.8(7)
N27 Co1 N18 C9 91.7(4)
N27 Co1 N18 C17 -83.4(4)
N27 C22 C23 C24 1.3(8)
C28 N20 C21 C22 153.7(4)
C28 C29 C30 C31 -178.5(5)
C28 C29 N34 Co1 -3.5(5)
C28 C29 N34 C33 178.6(4)
C29 C30 C31 C32 0.9(9)
C30 C29 N34 Co1 178.3(4)
C30 C29 N34 C33 0.4(7)
C30 C31 C32 C33 -1.3(9)
C31 C32 C33 N34 1.3(8)
C32 C33 N34 Co1 -178.3(4)
C32 C33 N34 C29 -0.8(7)
N34 Co1 N18 C9 -99.4(4)
N34 Co1 N18 C17 85.4(4)
N34 C29 C30 C31 -0.5(9)
